data_2238997
loop_
_publ_author_name
'Mague, Joel T.'
'Abdel-Aziz, Alaa A.-M.'
'El-Azab, Adel S.'

_publ_section_title
;
 3-[2-(4-Fluorophenyl)-2-oxoethyl]-5,5-diphenylimidazolidine-2,4-dione
;
_journal_coeditor_code FJ2658
_journal_issue 2
_journal_name_full 'Acta Crystallographica Section E'
_journal_page_first o226
_journal_page_last o227
_journal_paper_doi 10.1107/S1600536814001743
_journal_volume 70
_journal_year 2014
_chemical_formula_iupac 'C23 H17 F N2 O3'
_chemical_formula_moiety 'C23 H17 F N2 O3'
_chemical_formula_sum 'C23 H17 F N2 O3'
_chemical_formula_weight 388.39
_chemical_name_systematic
;
3-[2-(4-Fluorophenyl)-2-oxoethyl]-5,5-diphenylimidazolidine-2,4-dione
;
_space_group_IT_number 29
_symmetry_cell_setting orthorhombic
_symmetry_space_group_name_Hall 'P 2c -2ac'
_symmetry_space_group_name_H-M 'P c a 21'
_atom_sites_solution_hydrogens mixed
_atom_sites_solution_primary direct
_atom_sites_solution_secondary difmap
_audit_creation_method SHELXL-97
_cell_angle_alpha 90.00
_cell_angle_beta 90.00
_cell_angle_gamma 90.00
_cell_formula_units_Z 8
_cell_length_a 19.9622(16)
_cell_length_b 8.0484(6)
_cell_length_c 22.8969(18)
_cell_measurement_reflns_used 9958
_cell_measurement_temperature 100(2)
_cell_measurement_theta_max 26.48
_cell_measurement_theta_min 2.23
_cell_volume 3678.7(5)
_computing_cell_refinement 'SAINT (Bruker, 2009)'
_computing_data_collection 'APEX2 (Bruker, 2010)'
_computing_data_reduction 'SAINT (Bruker, 2009)'
_computing_molecular_graphics 'SHELXTL (Sheldrick, 2008)'
_computing_publication_material 'SHELXTL (Sheldrick, 2008)'
_computing_structure_refinement 'SHELXL97 (Sheldrick, 2008)'
_computing_structure_solution 'SHELXS97 (Sheldrick, 2008)'
_diffrn_ambient_temperature 100(2)
_diffrn_detector_area_resol_mean 8.3660
_diffrn_measured_fraction_theta_full 1.000
_diffrn_measured_fraction_theta_max 0.996
_diffrn_measurement_device_type 'Bruker SMART APEXII CCD'
_diffrn_measurement_method '\f and \w scans'
_diffrn_radiation_monochromator graphite
_diffrn_radiation_source 'fine-focus sealed tube'
_diffrn_radiation_type MoK\a
_diffrn_radiation_wavelength 0.71073
_diffrn_reflns_av_R_equivalents 0.0611
_diffrn_reflns_av_sigmaI/netI 0.0626
_diffrn_reflns_limit_h_max 25
_diffrn_reflns_limit_h_min -25
_diffrn_reflns_limit_k_max 10
_diffrn_reflns_limit_k_min -10
_diffrn_reflns_limit_l_max 29
_diffrn_reflns_limit_l_min -29
_diffrn_reflns_number 29816
_diffrn_reflns_theta_full 27.22
_diffrn_reflns_theta_max 27.225
_diffrn_reflns_theta_min 1.78
_exptl_absorpt_coefficient_mu 0.101
_exptl_absorpt_correction_T_max 0.995
_exptl_absorpt_correction_T_min 0.778
_exptl_absorpt_correction_type multi-scan
_exptl_absorpt_process_details '(SADABS; Sheldrick, 2009)'
_exptl_crystal_colour colourless
_exptl_crystal_density_diffrn 1.403
_exptl_crystal_density_method 'not measured'
_exptl_crystal_description column
_exptl_crystal_F_000 1616
_exptl_crystal_size_max 0.28
_exptl_crystal_size_mid 0.06
_exptl_crystal_size_min 0.05
_refine_diff_density_max 0.200
_refine_diff_density_min -0.181
_refine_ls_extinction_method none
_refine_ls_goodness_of_fit_ref 1.035
_refine_ls_hydrogen_treatment constr
_refine_ls_matrix_type full
_refine_ls_number_parameters 523
_refine_ls_number_reflns 8117
_refine_ls_number_restraints 1
_refine_ls_restrained_S_all 1.035
_refine_ls_R_factor_all 0.0603
_refine_ls_R_factor_gt 0.0409
_refine_ls_shift/su_max 0.000
_refine_ls_shift/su_mean 0.000
_refine_ls_structure_factor_coef Fsqd
_refine_ls_weighting_details 'calc w=1/[\s^2^(Fo^2^)+(0.0262P)^2^+0.2586P] where P=(Fo^2^+2Fc^2^)/3'
_refine_ls_weighting_scheme calc
_refine_ls_wR_factor_gt 0.0764
_refine_ls_wR_factor_ref 0.0839
_reflns_number_gt 6536
_reflns_number_total 8117
_reflns_threshold_expression I>2\s(I)
_cod_data_source_file fj2658sup1.cif
_cod_data_source_block I
_cod_database_code 2238997
_cod_database_fobs_code 2238997

loop_
_symmetry_equiv_pos_as_xyz
'x, y, z'
'-x, -y, z+1/2'
'x+1/2, -y, z'
'-x+1/2, y, z+1/2'

loop_
_atom_site_type_symbol
_atom_site_label
_atom_site_fract_x
_atom_site_fract_y
_atom_site_fract_z
_atom_site_U_iso_or_equiv
_atom_site_adp_type
_atom_site_calc_flag
_atom_site_occupancy
F F1 0.36506(10) -0.8027(2) 0.60459(9) 0.0357(5) Uani d 1
O O1 0.19858(10) -0.0057(2) 0.42585(9) 0.0190(5) Uani d 1
O O2 0.03918(11) -0.1218(3) 0.56297(10) 0.0259(5) Uani d 1
O O3 0.22739(11) -0.1078(2) 0.56211(9) 0.0225(5) Uani d 1
N N1 0.12052(12) -0.1090(3) 0.49185(11) 0.0164(5) Uani d 1
N N2 0.11049(12) 0.1514(3) 0.46195(11) 0.0164(5) Uani d 1
H H2 0.1223 0.2522 0.4402 0.020 Uiso d 1
C C1 0.14846(15) 0.0142(4) 0.45623(13) 0.0163(6) Uani d 1
C C2 0.05492(15) 0.1311(3) 0.50328(13) 0.0166(6) Uani d 1
C C3 0.06822(15) -0.0484(4) 0.52471(13) 0.0172(7) Uani d 1
C C4 0.06107(15) 0.2530(4) 0.55430(13) 0.0170(6) Uani d 1
C C5 0.11150(16) 0.2311(4) 0.59527(14) 0.0238(7) Uani d 1
H H5 0.1404 0.1377 0.5924 0.029 Uiso calc 1
C C6 0.12004(16) 0.3443(4) 0.64032(14) 0.0258(8) Uani d 1
H H6 0.1546 0.3278 0.6683 0.031 Uiso calc 1
C C7 0.07806(16) 0.4822(4) 0.64465(14) 0.0222(7) Uani d 1
H H7 0.0841 0.5603 0.6753 0.027 Uiso calc 1
C C8 0.02776(16) 0.5045(4) 0.60409(14) 0.0215(7) Uani d 1
H H8 -0.0011 0.5979 0.6071 0.026 Uiso calc 1
C C9 0.01895(15) 0.3910(3) 0.55873(14) 0.0187(7) Uani d 1
H H9 -0.0157 0.4076 0.5309 0.022 Uiso calc 1
C C10 -0.01380(15) 0.1376(3) 0.47312(14) 0.0181(6) Uani d 1
C C11 -0.07052(15) 0.0907(4) 0.50442(15) 0.0218(7) Uani d 1
H H11 -0.0662 0.0525 0.5435 0.026 Uiso calc 1
C C12 -0.13317(16) 0.0997(4) 0.47873(16) 0.0279(8) Uani d 1
H H12 -0.1716 0.0647 0.4999 0.033 Uiso calc 1
C C13 -0.14007(16) 0.1593(4) 0.42243(16) 0.0296(8) Uani d 1
H H13 -0.1833 0.1674 0.4053 0.036 Uiso calc 1
C C14 -0.08425(17) 0.2069(4) 0.39121(16) 0.0273(8) Uani d 1
H H14 -0.0890 0.2481 0.3525 0.033 Uiso calc 1
C C15 -0.02101(16) 0.1946(4) 0.41633(14) 0.0223(7) Uani d 1
H H15 0.0175 0.2255 0.3945 0.027 Uiso calc 1
C C16 0.15318(14) -0.2671(3) 0.50337(14) 0.0171(6) Uani d 1
H H16A 0.1679 -0.3171 0.4660 0.020 Uiso calc 1
H H16B 0.1208 -0.3440 0.5219 0.020 Uiso calc 1
C C17 0.21364(15) -0.2450(4) 0.54340(13) 0.0172(6) Uani d 1
C C18 0.25310(15) -0.3954(4) 0.55861(14) 0.0183(6) Uani d 1
C C19 0.30493(16) -0.3805(4) 0.59887(15) 0.0245(7) Uani d 1
H H19 0.3145 -0.2751 0.6156 0.029 Uiso calc 1
C C20 0.34283(17) -0.5176(4) 0.61489(15) 0.0280(8) Uani d 1
H H20 0.3782 -0.5086 0.6425 0.034 Uiso calc 1
C C21 0.32710(16) -0.6676(4) 0.58915(14) 0.0235(7) Uani d 1
C C22 0.27679(16) -0.6890(4) 0.54978(14) 0.0248(7) Uani d 1
H H22 0.2677 -0.7950 0.5333 0.030 Uiso calc 1
C C23 0.23913(16) -0.5508(4) 0.53446(14) 0.0221(7) Uani d 1
H H23 0.2035 -0.5620 0.5073 0.027 Uiso calc 1
F F2 0.00915(10) 1.2515(3) 0.20897(10) 0.0411(6) Uani d 1
O O4 0.15962(10) 0.4378(2) 0.39817(9) 0.0194(5) Uani d 1
O O5 0.31701(11) 0.5522(3) 0.25991(10) 0.0250(5) Uani d 1
O O6 0.13476(10) 0.5430(3) 0.25498(10) 0.0251(5) Uani d 1
N N3 0.23672(12) 0.5419(3) 0.33196(11) 0.0175(6) Uani d 1
N N4 0.25317(12) 0.2895(3) 0.36792(11) 0.0170(5) Uani d 1
H H4 0.2385 0.1925 0.3880 0.020 Uiso d 1
C C24 0.21119(15) 0.4210(3) 0.36944(13) 0.0153(6) Uani d 1
C C25 0.30877(14) 0.3122(4) 0.32701(13) 0.0180(6) Uani d 1
C C26 0.29022(15) 0.4827(4) 0.30006(13) 0.0167(6) Uani d 1
C C27 0.37645(15) 0.3334(3) 0.35772(14) 0.0200(7) Uani d 1
C C28 0.38363(16) 0.3039(4) 0.41717(15) 0.0227(7) Uani d 1
H H28 0.3460 0.2709 0.4397 0.027 Uiso calc 1
C C29 0.44577(17) 0.3226(4) 0.44383(16) 0.0297(8) Uani d 1
H H29 0.4506 0.2995 0.4843 0.036 Uiso calc 1
C C30 0.50060(17) 0.3748(4) 0.41166(17) 0.0307(8) Uani d 1
H H30 0.5427 0.3904 0.4301 0.037 Uiso calc 1
C C31 0.49369(16) 0.4041(4) 0.35262(16) 0.0259(8) Uani d 1
H H31 0.5314 0.4392 0.3305 0.031 Uiso calc 1
C C32 0.43241(16) 0.3827(4) 0.32518(15) 0.0231(7) Uani d 1
H H32 0.4284 0.4015 0.2844 0.028 Uiso calc 1
C C33 0.30875(15) 0.1754(4) 0.28071(13) 0.0168(6) Uani d 1
C C34 0.35807(16) 0.0530(4) 0.27972(14) 0.0211(7) Uani d 1
H H34 0.3937 0.0567 0.3072 0.025 Uiso calc 1
C C35 0.35537(16) -0.0742(4) 0.23886(14) 0.0234(7) Uani d 1
H H35 0.3890 -0.1576 0.2386 0.028 Uiso calc 1
C C36 0.30384(17) -0.0796(4) 0.19862(14) 0.0241(7) Uani d 1
H H36 0.3021 -0.1672 0.1709 0.029 Uiso calc 1
C C37 0.25469(17) 0.0418(4) 0.19852(14) 0.0238(7) Uani d 1
H H37 0.2196 0.0385 0.1705 0.029 Uiso calc 1
C C38 0.25707(16) 0.1687(4) 0.23982(14) 0.0213(7) Uani d 1
H H38 0.2232 0.2515 0.2401 0.026 Uiso calc 1
C C39 0.20369(15) 0.6984(4) 0.31980(14) 0.0183(7) Uani d 1
H H39A 0.2369 0.7783 0.3043 0.022 Uiso calc 1
H H39B 0.1855 0.7445 0.3566 0.022 Uiso calc 1
C C40 0.14699(15) 0.6786(4) 0.27591(13) 0.0176(7) Uani d 1
C C41 0.10893(15) 0.8310(4) 0.26019(14) 0.0183(6) Uani d 1
C C42 0.11861(16) 0.9804(4) 0.28937(14) 0.0216(7) Uani d 1
H H42 0.1490 0.9853 0.3212 0.026 Uiso calc 1
C C43 0.08436(16) 1.1226(4) 0.27246(15) 0.0248(7) Uani d 1
H H43 0.0907 1.2249 0.2924 0.030 Uiso calc 1
C C44 0.04113(16) 1.1111(4) 0.22618(15) 0.0273(8) Uani d 1
C C45 0.02944(18) 0.9670(4) 0.19629(15) 0.0311(8) Uani d 1
H H45 -0.0010 0.9643 0.1644 0.037 Uiso calc 1
C C46 0.06323(17) 0.8249(4) 0.21373(15) 0.0276(8) Uani d 1
H H46 0.0554 0.7228 0.1941 0.033 Uiso calc 1

loop_
_atom_site_aniso_label
_atom_site_aniso_U_11
_atom_site_aniso_U_22
_atom_site_aniso_U_33
_atom_site_aniso_U_12
_atom_site_aniso_U_13
_atom_site_aniso_U_23
F1 0.0353(11) 0.0278(11) 0.0441(13) 0.0120(9) -0.0032(10) 0.0097(10)
O1 0.0194(11) 0.0165(11) 0.0212(11) 0.0015(8) 0.0052(10) -0.0014(9)
O2 0.0307(13) 0.0168(11) 0.0302(13) -0.0003(9) 0.0101(11) 0.0056(10)
O3 0.0282(13) 0.0146(11) 0.0247(12) 0.0001(9) -0.0007(10) -0.0042(9)
N1 0.0198(13) 0.0098(12) 0.0196(14) 0.0023(10) 0.0026(11) -0.0005(10)
N2 0.0195(13) 0.0110(12) 0.0188(14) -0.0007(10) 0.0056(11) 0.0014(10)
C1 0.0191(16) 0.0137(15) 0.0162(15) -0.0013(12) -0.0006(13) -0.0021(12)
C2 0.0184(15) 0.0128(15) 0.0185(15) 0.0007(12) 0.0042(13) 0.0011(13)
C3 0.0197(16) 0.0134(15) 0.0187(16) -0.0012(12) -0.0013(13) 0.0001(13)
C4 0.0206(16) 0.0126(14) 0.0179(15) -0.0008(12) 0.0055(13) 0.0004(12)
C5 0.0273(18) 0.0199(17) 0.0243(17) 0.0067(14) -0.0023(15) 0.0004(14)
C6 0.0292(19) 0.0265(19) 0.0218(18) 0.0067(14) -0.0029(15) -0.0027(14)
C7 0.0276(17) 0.0174(16) 0.0217(17) -0.0013(13) 0.0028(14) -0.0028(13)
C8 0.0233(17) 0.0143(15) 0.0267(17) 0.0004(12) 0.0059(15) 0.0007(13)
C9 0.0207(17) 0.0142(15) 0.0211(16) -0.0006(12) 0.0019(14) 0.0026(13)
C10 0.0197(16) 0.0098(14) 0.0250(17) 0.0011(12) 0.0000(14) -0.0057(13)
C11 0.0238(18) 0.0153(16) 0.0264(18) 0.0007(13) 0.0050(14) -0.0019(13)
C12 0.0216(18) 0.0184(17) 0.044(2) -0.0017(13) 0.0065(16) -0.0054(16)
C13 0.0221(18) 0.0186(17) 0.048(2) 0.0006(13) -0.0091(17) -0.0054(16)
C14 0.0314(19) 0.0208(18) 0.0298(19) 0.0001(14) -0.0111(16) 0.0000(15)
C15 0.0254(17) 0.0145(15) 0.0269(18) -0.0015(13) -0.0008(15) -0.0029(13)
C16 0.0192(15) 0.0119(15) 0.0201(16) 0.0004(12) 0.0020(13) 0.0002(12)
C17 0.0188(16) 0.0172(15) 0.0155(15) -0.0002(12) 0.0029(12) -0.0016(12)
C18 0.0215(16) 0.0168(15) 0.0167(15) -0.0006(12) 0.0020(13) 0.0016(12)
C19 0.0260(18) 0.0193(17) 0.0281(18) 0.0014(13) -0.0026(15) -0.0029(14)
C20 0.0262(19) 0.033(2) 0.0250(18) 0.0032(15) -0.0048(15) -0.0013(15)
C21 0.0254(18) 0.0201(17) 0.0249(18) 0.0091(13) 0.0029(14) 0.0063(14)
C22 0.0309(19) 0.0139(16) 0.0294(18) 0.0018(13) -0.0009(16) -0.0013(14)
C23 0.0249(17) 0.0179(16) 0.0236(17) -0.0013(13) -0.0013(14) 0.0013(13)
F2 0.0370(12) 0.0305(11) 0.0559(14) 0.0110(10) -0.0066(10) 0.0189(10)
O4 0.0199(11) 0.0165(11) 0.0219(12) 0.0017(9) 0.0046(9) 0.0008(9)
O5 0.0319(12) 0.0170(11) 0.0260(12) 0.0001(9) 0.0091(11) 0.0056(10)
O6 0.0298(12) 0.0166(11) 0.0291(13) 0.0006(9) -0.0014(11) -0.0060(10)
N3 0.0185(13) 0.0133(13) 0.0208(14) 0.0026(10) 0.0037(11) 0.0024(10)
N4 0.0194(13) 0.0116(12) 0.0198(13) 0.0026(10) 0.0054(11) 0.0037(10)
C24 0.0180(16) 0.0135(15) 0.0142(14) -0.0001(12) -0.0028(13) -0.0016(12)
C25 0.0194(16) 0.0145(15) 0.0201(16) -0.0004(12) 0.0044(13) 0.0013(13)
C26 0.0197(16) 0.0123(15) 0.0180(15) -0.0015(12) 0.0017(13) -0.0012(12)
C27 0.0228(16) 0.0107(14) 0.0265(18) 0.0011(12) 0.0003(14) -0.0040(13)
C28 0.0255(17) 0.0143(15) 0.0284(19) 0.0003(13) -0.0002(15) -0.0019(13)
C29 0.036(2) 0.0209(18) 0.033(2) 0.0017(15) -0.0112(16) 0.0033(14)
C30 0.0240(18) 0.0220(18) 0.046(2) 0.0022(14) -0.0094(17) -0.0061(16)
C31 0.0183(17) 0.0204(17) 0.039(2) -0.0012(13) 0.0044(15) -0.0076(15)
C32 0.0262(17) 0.0169(16) 0.0262(18) 0.0028(13) 0.0034(15) -0.0054(14)
C33 0.0191(16) 0.0120(15) 0.0194(15) -0.0026(12) 0.0051(13) 0.0014(12)
C34 0.0233(17) 0.0148(15) 0.0253(17) 0.0014(13) 0.0033(14) -0.0019(13)
C35 0.0302(18) 0.0136(16) 0.0264(18) 0.0004(13) 0.0057(15) -0.0013(13)
C36 0.037(2) 0.0158(16) 0.0192(16) -0.0038(14) 0.0039(15) -0.0020(13)
C37 0.0273(18) 0.0221(17) 0.0220(17) -0.0043(14) -0.0032(14) 0.0002(14)
C38 0.0224(16) 0.0164(15) 0.0250(17) 0.0002(13) 0.0015(14) 0.0023(13)
C39 0.0213(16) 0.0119(15) 0.0216(16) 0.0020(12) 0.0012(13) 0.0014(12)
C40 0.0202(16) 0.0159(15) 0.0167(16) -0.0012(12) 0.0045(13) 0.0029(12)
C41 0.0174(15) 0.0177(16) 0.0197(16) 0.0010(12) 0.0009(14) 0.0027(13)
C42 0.0225(17) 0.0204(17) 0.0219(17) 0.0005(13) -0.0025(13) 0.0037(13)
C43 0.0238(17) 0.0172(16) 0.034(2) 0.0012(13) 0.0009(15) 0.0044(14)
C44 0.0227(18) 0.0266(19) 0.033(2) 0.0081(14) 0.0036(15) 0.0137(16)
C45 0.0270(19) 0.036(2) 0.030(2) 0.0045(16) -0.0083(16) 0.0057(17)
C46 0.0282(19) 0.0264(19) 0.0281(19) 0.0007(14) -0.0044(15) -0.0010(15)

loop_
_atom_type_symbol
_atom_type_description
_atom_type_scat_dispersion_real
_atom_type_scat_dispersion_imag
_atom_type_scat_source
C C 0.0033 0.0016 'International Tables Vol C Tables 4.2.6.8 and 6.1.1.4'
H H 0.0000 0.0000 'International Tables Vol C Tables 4.2.6.8 and 6.1.1.4'
N N 0.0061 0.0033 'International Tables Vol C Tables 4.2.6.8 and 6.1.1.4'
O O 0.0106 0.0060 'International Tables Vol C Tables 4.2.6.8 and 6.1.1.4'
F F 0.0171 0.0103 'International Tables Vol C Tables 4.2.6.8 and 6.1.1.4'

loop_
_geom_angle_atom_site_label_1
_geom_angle_atom_site_label_2
_geom_angle_atom_site_label_3
_geom_angle
C3 N1 C1 111.7(2)
C3 N1 C16 123.4(2)
C1 N1 C16 123.2(2)
C1 N2 C2 113.4(2)
C1 N2 H2 119.6
C2 N2 H2 126.9
O1 C1 N2 128.4(3)
O1 C1 N1 124.2(3)
N2 C1 N1 107.5(2)
N2 C2 C4 111.1(2)
N2 C2 C10 112.4(2)
C4 C2 C10 113.1(2)
N2 C2 C3 100.3(2)
C4 C2 C3 110.0(2)
C10 C2 C3 109.1(2)
O2 C3 N1 126.1(3)
O2 C3 C2 127.2(3)
N1 C3 C2 106.7(2)
C5 C4 C9 119.3(3)
C5 C4 C2 119.5(3)
C9 C4 C2 121.1(3)
C6 C5 C4 120.6(3)
C6 C5 H5 119.7
C4 C5 H5 119.7
C5 C6 C7 120.1(3)
C5 C6 H6 119.9
C7 C6 H6 119.9
C8 C7 C6 119.5(3)
C8 C7 H7 120.2
C6 C7 H7 120.2
C7 C8 C9 120.6(3)
C7 C8 H8 119.7
C9 C8 H8 119.7
C8 C9 C4 119.9(3)
C8 C9 H9 120.0
C4 C9 H9 120.0
C15 C10 C11 119.2(3)
C15 C10 C2 121.7(3)
C11 C10 C2 119.0(3)
C12 C11 C10 120.1(3)
C12 C11 H11 119.9
C10 C11 H11 119.9
C13 C12 C11 120.3(3)
C13 C12 H12 119.8
C11 C12 H12 119.8
C14 C13 C12 120.0(3)
C14 C13 H13 120.0
C12 C13 H13 120.0
C13 C14 C15 120.0(3)
C13 C14 H14 120.0
C15 C14 H14 120.0
C10 C15 C14 120.4(3)
C10 C15 H15 119.8
C14 C15 H15 119.8
N1 C16 C17 111.2(2)
N1 C16 H16A 109.4
C17 C16 H16A 109.4
N1 C16 H16B 109.4
C17 C16 H16B 109.4
H16A C16 H16B 108.0
O3 C17 C18 122.5(3)
O3 C17 C16 119.8(3)
C18 C17 C16 117.7(2)
C19 C18 C23 119.2(3)
C19 C18 C17 118.7(3)
C23 C18 C17 122.1(3)
C20 C19 C18 120.8(3)
C20 C19 H19 119.6
C18 C19 H19 119.6
C21 C20 C19 117.3(3)
C21 C20 H20 121.3
C19 C20 H20 121.3
C22 C21 F1 118.6(3)
C22 C21 C20 124.2(3)
F1 C21 C20 117.2(3)
C21 C22 C23 117.8(3)
C21 C22 H22 121.1
C23 C22 H22 121.1
C22 C23 C18 120.7(3)
C22 C23 H23 119.7
C18 C23 H23 119.7
C26 N3 C24 111.6(2)
C26 N3 C39 123.4(2)
C24 N3 C39 124.0(2)
C24 N4 C25 112.9(2)
C24 N4 H4 116.1
C25 N4 H4 130.1
O4 C24 N4 128.3(3)
O4 C24 N3 124.0(3)
N4 C24 N3 107.7(2)
N4 C25 C33 110.7(2)
N4 C25 C27 112.9(2)
C33 C25 C27 113.5(2)
N4 C25 C26 100.6(2)
C33 C25 C26 111.2(2)
C27 C25 C26 107.1(2)
O5 C26 N3 126.1(3)
O5 C26 C25 127.7(3)
N3 C26 C25 106.3(2)
C28 C27 C32 119.2(3)
C28 C27 C25 121.4(3)
C32 C27 C25 119.4(3)
C27 C28 C29 120.2(3)
C27 C28 H28 119.9
C29 C28 H28 119.9
C30 C29 C28 120.3(3)
C30 C29 H29 119.9
C28 C29 H29 119.9
C31 C30 C29 119.6(3)
C31 C30 H30 120.2
C29 C30 H30 120.2
C30 C31 C32 120.8(3)
C30 C31 H31 119.6
C32 C31 H31 119.6
C31 C32 C27 119.9(3)
C31 C32 H32 120.1
C27 C32 H32 120.1
C34 C33 C38 119.0(3)
C34 C33 C25 121.4(3)
C38 C33 C25 119.6(3)
C35 C34 C33 120.3(3)
C35 C34 H34 119.8
C33 C34 H34 119.8
C36 C35 C34 120.1(3)
C36 C35 H35 119.9
C34 C35 H35 119.9
C35 C36 C37 120.4(3)
C35 C36 H36 119.8
C37 C36 H36 119.8
C36 C37 C38 119.5(3)
C36 C37 H37 120.3
C38 C37 H37 120.3
C37 C38 C33 120.7(3)
C37 C38 H38 119.7
C33 C38 H38 119.7
N3 C39 C40 112.0(2)
N3 C39 H39A 109.2
C40 C39 H39A 109.2
N3 C39 H39B 109.2
C40 C39 H39B 109.2
H39A C39 H39B 107.9
O6 C40 C41 122.8(3)
O6 C40 C39 120.2(3)
C41 C40 C39 117.0(3)
C42 C41 C46 119.0(3)
C42 C41 C40 121.8(3)
C46 C41 C40 119.2(3)
C43 C42 C41 120.7(3)
C43 C42 H42 119.6
C41 C42 H42 119.6
C44 C43 C42 118.0(3)
C44 C43 H43 121.0
C42 C43 H43 121.0
F2 C44 C45 118.7(3)
F2 C44 C43 117.7(3)
C45 C44 C43 123.5(3)
C44 C45 C46 118.2(3)
C44 C45 H45 120.9
C46 C45 H45 120.9
C45 C46 C41 120.4(3)
C45 C46 H46 119.8
C41 C46 H46 119.8

loop_
_geom_bond_atom_site_label_1
_geom_bond_atom_site_label_2
_geom_bond_distance
F1 C21 1.371(3)
O1 C1 1.229(3)
O2 C3 1.205(3)
O3 C17 1.216(3)
N1 C3 1.376(4)
N1 C1 1.400(4)
N1 C16 1.454(3)
N2 C1 1.345(4)
N2 C2 1.467(4)
N2 H2 0.9814
C2 C4 1.530(4)
C2 C10 1.537(4)
C2 C3 1.549(4)
C4 C5 1.387(4)
C4 C9 1.397(4)
C5 C6 1.387(4)
C5 H5 0.9500
C6 C7 1.395(4)
C6 H6 0.9500
C7 C8 1.379(4)
C7 H7 0.9500
C8 C9 1.394(4)
C8 H8 0.9500
C9 H9 0.9500
C10 C15 1.386(4)
C10 C11 1.392(4)
C11 C12 1.384(4)
C11 H11 0.9500
C12 C13 1.382(5)
C12 H12 0.9500
C13 C14 1.378(5)
C13 H13 0.9500
C14 C15 1.391(4)
C14 H14 0.9500
C15 H15 0.9500
C16 C17 1.526(4)
C16 H16A 0.9900
C16 H16B 0.9900
C17 C18 1.486(4)
C18 C19 1.391(4)
C18 C23 1.395(4)
C19 C20 1.388(5)
C19 H19 0.9500
C20 C21 1.379(5)
C20 H20 0.9500
C21 C22 1.361(5)
C22 C23 1.388(4)
C22 H22 0.9500
C23 H23 0.9500
F2 C44 1.357(4)
O4 C24 1.229(3)
O5 C26 1.202(3)
O6 C40 1.217(3)
N3 C26 1.379(4)
N3 C24 1.394(4)
N3 C39 1.449(4)
N4 C24 1.350(4)
N4 C25 1.464(4)
N4 H4 0.9521
C25 C33 1.528(4)
C25 C27 1.533(4)
C25 C26 1.550(4)
C27 C28 1.389(4)
C27 C32 1.400(4)
C28 C29 1.391(5)
C28 H28 0.9500
C29 C30 1.385(5)
C29 H29 0.9500
C30 C31 1.379(5)
C30 H30 0.9500
C31 C32 1.386(5)
C31 H31 0.9500
C32 H32 0.9500
C33 C34 1.393(4)
C33 C38 1.394(4)
C34 C35 1.388(4)
C34 H34 0.9500
C35 C36 1.382(5)
C35 H35 0.9500
C36 C37 1.385(5)
C36 H36 0.9500
C37 C38 1.393(4)
C37 H37 0.9500
C38 H38 0.9500
C39 C40 1.522(4)
C39 H39A 0.9900
C39 H39B 0.9900
C40 C41 1.487(4)
C41 C42 1.389(4)
C41 C46 1.402(4)
C42 C43 1.388(4)
C42 H42 0.9500
C43 C44 1.370(5)
C43 H43 0.9500
C44 C45 1.366(5)
C45 C46 1.386(5)
C45 H45 0.9500
C46 H46 0.9500

loop_
_geom_hbond_atom_site_label_D
_geom_hbond_atom_site_label_H
_geom_hbond_atom_site_label_A
_geom_hbond_site_symmetry_A
_geom_hbond_distance_DH
_geom_hbond_distance_HA
_geom_hbond_distance_DA
_geom_hbond_angle_DHA
N2 H2 O4 . 0.98 1.93 2.900(3) 171
C16 H16A O4 1_545 0.99 2.52 3.385(4) 146
C20 H20 O6 4_545 0.95 2.62 3.275(4) 126
N4 H4 O1 . 0.95 1.98 2.931(3) 174
C39 H39B O1 1_565 0.99 2.57 3.403(4) 141

loop_
_geom_torsion_atom_site_label_1
_geom_torsion_atom_site_label_2
_geom_torsion_atom_site_label_3
_geom_torsion_atom_site_label_4
_geom_torsion
C2 N2 C1 O1 -178.8(3)
C2 N2 C1 N1 1.5(3)
C3 N1 C1 O1 174.8(3)
C16 N1 C1 O1 9.1(5)
C3 N1 C1 N2 -5.5(3)
C16 N1 C1 N2 -171.1(2)
C1 N2 C2 C4 118.8(3)
C1 N2 C2 C10 -113.3(3)
C1 N2 C2 C3 2.5(3)
C1 N1 C3 O2 -172.5(3)
C16 N1 C3 O2 -6.9(5)
C1 N1 C3 C2 6.9(3)
C16 N1 C3 C2 172.5(2)
N2 C2 C3 O2 174.0(3)
C4 C2 C3 O2 56.8(4)
C10 C2 C3 O2 -67.8(4)
N2 C2 C3 N1 -5.5(3)
C4 C2 C3 N1 -122.6(3)
C10 C2 C3 N1 112.7(3)
N2 C2 C4 C5 -70.1(3)
C10 C2 C4 C5 162.3(3)
C3 C2 C4 C5 40.0(4)
N2 C2 C4 C9 106.5(3)
C10 C2 C4 C9 -21.0(4)
C3 C2 C4 C9 -143.3(3)
C9 C4 C5 C6 0.2(5)
C2 C4 C5 C6 176.9(3)
C4 C5 C6 C7 -0.4(5)
C5 C6 C7 C8 0.5(5)
C6 C7 C8 C9 -0.5(5)
C7 C8 C9 C4 0.3(5)
C5 C4 C9 C8 -0.2(5)
C2 C4 C9 C8 -176.9(3)
N2 C2 C10 C15 -13.9(4)
C4 C2 C10 C15 113.0(3)
C3 C2 C10 C15 -124.2(3)
N2 C2 C10 C11 168.5(2)
C4 C2 C10 C11 -64.6(3)
C3 C2 C10 C11 58.2(3)
C15 C10 C11 C12 0.6(4)
C2 C10 C11 C12 178.3(3)
C10 C11 C12 C13 -1.7(5)
C11 C12 C13 C14 1.3(5)
C12 C13 C14 C15 0.1(5)
C11 C10 C15 C14 0.8(4)
C2 C10 C15 C14 -176.7(3)
C13 C14 C15 C10 -1.2(5)
C3 N1 C16 C17 -92.3(3)
C1 N1 C16 C17 71.7(3)
N1 C16 C17 O3 1.8(4)
N1 C16 C17 C18 -179.1(2)
O3 C17 C18 C19 4.5(5)
C16 C17 C18 C19 -174.7(3)
O3 C17 C18 C23 -176.5(3)
C16 C17 C18 C23 4.4(4)
C23 C18 C19 C20 0.3(5)
C17 C18 C19 C20 179.4(3)
C18 C19 C20 C21 0.3(5)
C19 C20 C21 C22 -0.6(5)
C19 C20 C21 F1 179.4(3)
F1 C21 C22 C23 -179.7(3)
C20 C21 C22 C23 0.3(5)
C21 C22 C23 C18 0.4(5)
C19 C18 C23 C22 -0.7(5)
C17 C18 C23 C22 -179.7(3)
C25 N4 C24 O4 178.3(3)
C25 N4 C24 N3 -2.2(3)
C26 N3 C24 O4 -172.6(3)
C39 N3 C24 O4 -3.5(4)
C26 N3 C24 N4 7.9(3)
C39 N3 C24 N4 177.0(3)
C24 N4 C25 C33 -121.1(3)
C24 N4 C25 C27 110.4(3)
C24 N4 C25 C26 -3.4(3)
C24 N3 C26 O5 170.9(3)
C39 N3 C26 O5 1.8(5)
C24 N3 C26 C25 -9.9(3)
C39 N3 C26 C25 -179.0(2)
N4 C25 C26 O5 -173.0(3)
C33 C25 C26 O5 -55.7(4)
C27 C25 C26 O5 68.8(4)
N4 C25 C26 N3 7.8(3)
C33 C25 C26 N3 125.1(3)
C27 C25 C26 N3 -110.3(3)
N4 C25 C27 C28 10.6(4)
C33 C25 C27 C28 -116.5(3)
C26 C25 C27 C28 120.4(3)
N4 C25 C27 C32 -169.8(3)
C33 C25 C27 C32 63.2(3)
C26 C25 C27 C32 -60.0(3)
C32 C27 C28 C29 -0.3(4)
C25 C27 C28 C29 179.4(3)
C27 C28 C29 C30 1.6(5)
C28 C29 C30 C31 -1.7(5)
C29 C30 C31 C32 0.4(5)
C30 C31 C32 C27 1.0(5)
C28 C27 C32 C31 -1.0(4)
C25 C27 C32 C31 179.3(3)
N4 C25 C33 C34 -110.1(3)
C27 C25 C33 C34 18.1(4)
C26 C25 C33 C34 139.0(3)
N4 C25 C33 C38 67.5(3)
C27 C25 C33 C38 -164.3(3)
C26 C25 C33 C38 -43.5(4)
C38 C33 C34 C35 -0.5(4)
C25 C33 C34 C35 177.1(3)
C33 C34 C35 C36 0.4(5)
C34 C35 C36 C37 0.3(5)
C35 C36 C37 C38 -0.8(5)
C36 C37 C38 C33 0.7(5)
C34 C33 C38 C37 -0.1(4)
C25 C33 C38 C37 -177.7(3)
C26 N3 C39 C40 88.8(3)
C24 N3 C39 C40 -79.0(3)
N3 C39 C40 O6 -0.9(4)
N3 C39 C40 C41 179.6(2)
O6 C40 C41 C42 172.6(3)
C39 C40 C41 C42 -8.0(4)
O6 C40 C41 C46 -9.0(4)
C39 C40 C41 C46 170.4(3)
C46 C41 C42 C43 -0.9(5)
C40 C41 C42 C43 177.5(3)
C41 C42 C43 C44 -0.3(5)
C42 C43 C44 F2 -178.3(3)
C42 C43 C44 C45 0.8(5)
F2 C44 C45 C46 179.0(3)
C43 C44 C45 C46 -0.1(5)
C44 C45 C46 C41 -1.1(5)
C42 C41 C46 C45 1.6(5)
C40 C41 C46 C45 -176.9(3)
